data_4513431
loop_
_publ_author_name
'Jayasinghe, Ashini S.'
'Unruh, Daniel K.'
'Kral, Andrew'
'Libo, Anna'
'Forbes, Tori Z.'

_publ_section_title
;
 Structural Features in Metal--Organic Nanotube Crystals That Influence
 Stability and Solvent Uptake
;
_journal_issue 8
_journal_name_full 'Crystal Growth &amp; Design'
_journal_page_first 4062
_journal_paper_doi 10.1021/acs.cgd.5b00653
_journal_volume 15
_journal_year 2015
_chemical_formula_sum 'C10 H25 N3 O14 U'
_chemical_formula_weight 649.36
_space_group_IT_number 2
_symmetry_cell_setting triclinic
_symmetry_Int_Tables_number 2
_symmetry_space_group_name_Hall '-P 1'
_symmetry_space_group_name_H-M 'P -1'
_atom_sites_solution_hydrogens mixed
_audit_creation_date 2015-05-01T12:34:51-00:00
_audit_creation_method 'WinGX routine CIF_UPDATE'
_cell_angle_alpha 110.962(5)
_cell_angle_beta 90.309(5)
_cell_angle_gamma 98.608(5)
_cell_formula_units_Z 2
_cell_length_a 6.5215(10)
_cell_length_b 12.771(2)
_cell_length_c 13.063(2)
_cell_measurement_temperature 100(2)
_cell_volume 1002.5(3)
_computing_cell_refinement 'APEX2 (Bruker AXS, 2006)'
_computing_data_collection 'Collect (Nonius BV, 1997-2000)'
_computing_data_reduction 'APEX2 (Bruker AXS, 2006)'
_computing_molecular_graphics 'CrystalMaker v2.5.0'
_computing_publication_material 'Bruker SHELXTL'
_computing_structure_refinement 'SHELXL-2014/7 (Sheldrick, 2014)'
_computing_structure_solution 'SHELXS-97 (Sheldrick, 2008)'
_diffrn_ambient_temperature 100(2)
_diffrn_measured_fraction_theta_full 0.996
_diffrn_measured_fraction_theta_max 0.996
_diffrn_measurement_device_type KappaCCD
_diffrn_measurement_method 'CCD phi and omega scans'
_diffrn_radiation_type MoK\a
_diffrn_radiation_wavelength 0.71073
_diffrn_reflns_av_R_equivalents 0.0483
_diffrn_reflns_laue_measured_fraction_full 0.996
_diffrn_reflns_laue_measured_fraction_max 0.996
_diffrn_reflns_limit_h_max 7
_diffrn_reflns_limit_h_min -5
_diffrn_reflns_limit_k_max 13
_diffrn_reflns_limit_k_min -13
_diffrn_reflns_limit_l_max 13
_diffrn_reflns_limit_l_min -14
_diffrn_reflns_number 7944
_diffrn_reflns_point_group_measured_fraction_full 0.996
_diffrn_reflns_point_group_measured_fraction_max 0.996
_diffrn_reflns_theta_full 22.633
_diffrn_reflns_theta_max 22.633
_diffrn_reflns_theta_min 1.673
_diffrn_source 'sealed tube'
_exptl_absorpt_coefficient_mu 8.168
_exptl_absorpt_correction_T_max 0.7461
_exptl_absorpt_correction_T_min 0.4636
_exptl_absorpt_correction_type multi-scan
_exptl_absorpt_process_details SADABS
_exptl_crystal_colour Yellow
_exptl_crystal_density_diffrn 2.151
_exptl_crystal_description Blades
_exptl_crystal_F_000 620
_exptl_crystal_size_max 0.06
_exptl_crystal_size_mid 0.04
_exptl_crystal_size_min 0.01
_refine_diff_density_max 1.237
_refine_diff_density_min -1.892
_refine_diff_density_rms 0.161
_refine_ls_extinction_method none
_refine_ls_goodness_of_fit_ref 0.927
_refine_ls_hydrogen_treatment mixed
_refine_ls_matrix_type full
_refine_ls_number_parameters 277
_refine_ls_number_reflns 2639
_refine_ls_number_restraints 12
_refine_ls_restrained_S_all 0.924
_refine_ls_R_factor_all 0.0466
_refine_ls_R_factor_gt 0.0324
_refine_ls_shift/su_max 0
_refine_ls_shift/su_mean 0
_refine_ls_structure_factor_coef Fsqd
_refine_ls_weighting_details 'w=1/[\s^2^(Fo^2^)+(0.0476P)^2^] where P=(Fo^2^+2Fc^2^)/3'
_refine_ls_weighting_scheme calc
_refine_ls_wR_factor_gt 0.071
_refine_ls_wR_factor_ref 0.0757
_reflns_number_gt 2212
_reflns_number_total 2639
_reflns_threshold_expression 'I > 2\s(I)'
_cod_data_source_file cg5b00653_si_006.cif
_cod_data_source_block p-1_a
_cod_depositor_comments 'Adding full bibliography for 4513429--4513433.cif.'
_cod_database_code 4513431

loop_
_symmetry_equiv_pos_as_xyz
'x, y, z'
'-x, -y, -z'

loop_
_atom_site_label
_atom_site_type_symbol
_atom_site_fract_x
_atom_site_fract_y
_atom_site_fract_z
_atom_site_U_iso_or_equiv
_atom_site_adp_type
_atom_site_occupancy
_atom_site_calc_flag
U1 U 0.05911(5) 0.43329(3) 0.21893(3) 0.01787(14) Uani 1 d
O1 O -0.0386(9) 0.4204(5) 0.3395(5) 0.0225(15) Uani 1 d
O2 O 0.3746(8) 0.5267(5) 0.3090(5) 0.0195(14) Uani 1 d
O3 O 0.7543(9) 0.7184(5) 0.8091(5) 0.0247(15) Uani 1 d
O4 O 0.0428(9) 0.6303(5) 0.2811(5) 0.0239(15) Uani 1 d
O5 O -0.1960(9) 0.2785(5) 0.1135(5) 0.0256(15) Uani 1 d
O6 O -0.0974(9) 0.7824(5) 0.2976(5) 0.0296(17) Uani 1 d
O7 O -0.4083(9) 0.1982(5) -0.0371(5) 0.0248(15) Uani 1 d
O8 O 0.6615(10) 0.6197(6) 0.4114(5) 0.0355(18) Uani 1 d
O9 O 0.6294(9) 0.8638(5) 0.7875(5) 0.0269(16) Uani 1 d
O10 O 0.1471(9) 0.4429(5) 0.0945(5) 0.0242(15) Uani 1 d
O11 O 0.1756(10) 0.8900(5) 0.6711(5) 0.0300(16) Uani 1 d
O12 O -0.4056(10) 0.8846(5) 0.2543(5) 0.0300(16) Uani 1 d
O13 O 0.7204(10) 1.0881(5) 0.5903(6) 0.0364(18) Uani 1 d
O14 O 0.8129(10) 0.8750(5) 0.5361(5) 0.0323(17) Uani 1 d
N1 N -0.2770(11) 0.4836(5) 0.1615(6) 0.0186(17) Uani 1 d
H1 H -0.3794 0.4755 0.216 0.022 Uiso 1 calc
N2 N 0.4655(11) 0.7451(6) 0.5837(6) 0.0214(18) Uani 1 d
H2A H 0.5728 0.7876 0.5649 0.026 Uiso 1 calc
H2B H 0.3862 0.7935 0.628 0.026 Uiso 1 calc
N3 N 0.8284(11) 1.0348(6) 0.9633(6) 0.0237(19) Uani 1 d
H3A H 0.7705 0.9686 0.9095 0.028 Uiso 1 calc
H3B H 0.7479 1.0882 0.9665 0.028 Uiso 1 calc
C1 C -0.3232(13) 0.2832(7) 0.0418(8) 0.022(2) Uani 1 d
C2 C 0.4740(14) 0.6030(7) 0.3968(7) 0.019(2) Uani 1 d
C3 C 0.6533(13) 0.7624(8) 0.7556(7) 0.020(2) Uani 1 d
C4 C -0.0954(14) 0.6776(8) 0.2547(7) 0.022(2) Uani 1 d
C5 C -0.3656(13) 0.3995(7) 0.0528(7) 0.019(2) Uani 1 d
H5A H -0.3019 0.4214 -0.0067 0.023 Uiso 1 calc
H5B H -0.5173 0.3984 0.0464 0.023 Uiso 1 calc
C6 C 0.3364(12) 0.6690(7) 0.4814(7) 0.020(2) Uani 1 d
H6A H 0.2643 0.7153 0.4509 0.024 Uiso 1 calc
H6B H 0.2299 0.6155 0.4994 0.024 Uiso 1 calc
C7 C -0.2593(13) 0.6022(7) 0.1673(8) 0.022(2) Uani 1 d
H7A H -0.3946 0.6286 0.1844 0.027 Uiso 1 calc
H7B H -0.2223 0.6064 0.0954 0.027 Uiso 1 calc
C8 C 0.8288(13) 1.0178(7) 1.0705(8) 0.025(2) Uani 1 d
H8A H 0.6853 0.9919 1.0855 0.03 Uiso 1 calc
H8B H 0.8835 1.0904 1.1305 0.03 Uiso 1 calc
C9 C 1.0353(13) 1.0707(7) 0.9347(8) 0.025(2) Uani 1 d
H9A H 1.0969 1.145 0.9904 0.03 Uiso 1 calc
H9B H 1.027 1.0796 0.8626 0.03 Uiso 1 calc
C10 C 0.5491(14) 0.6838(7) 0.6449(7) 0.022(2) Uani 1 d
H10A H 0.6515 0.6395 0.6009 0.026 Uiso 1 calc
H10B H 0.435 0.6294 0.6564 0.026 Uiso 1 calc
H11A H 0.080(11) 0.895(7) 0.618(6) 0.05 Uiso 1 d
H11B H 0.278(11) 0.957(5) 0.694(7) 0.05 Uiso 1 d
H12A H -0.304(12) 0.846(7) 0.274(6) 0.05 Uiso 1 d
H12B H -0.444(14) 0.845(7) 0.178(3) 0.05 Uiso 1 d
H13A H 0.834(8) 1.148(6) 0.624(7) 0.05 Uiso 1 d
H13B H 0.607(9) 1.100(7) 0.638(6) 0.05 Uiso 1 d
H14A H 0.777(15) 0.949(4) 0.548(7) 0.05 Uiso 1 d
H14B H 0.836(15) 0.842(7) 0.460(3) 0.05 Uiso 1 d

loop_
_atom_site_aniso_label
_atom_site_aniso_U_11
_atom_site_aniso_U_22
_atom_site_aniso_U_33
_atom_site_aniso_U_23
_atom_site_aniso_U_13
_atom_site_aniso_U_12
U1 0.0141(2) 0.0178(2) 0.0179(2) 0.00286(14) 0.00028(13) 0.00048(13)
O1 0.023(3) 0.026(3) 0.017(4) 0.008(3) -0.001(3) -0.001(3)
O2 0.023(3) 0.018(3) 0.013(4) 0.000(3) -0.002(3) 0.003(3)
O3 0.021(4) 0.030(4) 0.020(4) 0.004(3) -0.007(3) 0.006(3)
O4 0.021(4) 0.020(3) 0.024(4) 0.001(3) -0.005(3) 0.001(3)
O5 0.024(4) 0.024(3) 0.026(4) 0.004(3) -0.007(3) 0.006(3)
O6 0.027(4) 0.014(4) 0.038(4) -0.003(3) -0.004(3) 0.002(3)
O7 0.022(3) 0.019(3) 0.026(4) 0.001(3) -0.006(3) -0.002(3)
O8 0.018(4) 0.049(4) 0.022(4) -0.005(3) 0.000(3) -0.004(3)
O9 0.037(4) 0.015(4) 0.023(4) 0.000(3) -0.008(3) 0.002(3)
O10 0.020(3) 0.030(4) 0.023(4) 0.009(3) 0.006(3) 0.005(3)
O11 0.028(4) 0.029(4) 0.031(4) 0.008(3) 0.002(3) 0.005(3)
O12 0.029(4) 0.030(4) 0.029(4) 0.007(3) 0.001(3) 0.009(3)
O13 0.031(4) 0.026(4) 0.042(5) 0.003(3) 0.009(3) -0.002(3)
O14 0.028(4) 0.025(4) 0.034(4) 0.002(3) 0.004(3) -0.002(3)
N1 0.026(4) 0.012(4) 0.012(4) -0.001(3) -0.002(3) 0.002(3)
N2 0.025(4) 0.019(4) 0.017(5) 0.001(3) -0.003(3) 0.007(3)
N3 0.026(5) 0.017(4) 0.022(5) 0.000(3) -0.006(3) 0.003(3)
C1 0.011(5) 0.024(5) 0.030(6) 0.011(5) 0.004(4) 0.001(4)
C2 0.020(6) 0.023(5) 0.015(6) 0.009(4) 0.000(4) -0.002(4)
C3 0.012(5) 0.027(6) 0.019(6) 0.006(5) 0.005(4) 0.001(4)
C4 0.021(5) 0.035(6) 0.016(6) 0.016(5) 0.012(4) 0.003(4)
C5 0.019(5) 0.018(5) 0.019(6) 0.004(4) -0.002(4) 0.006(4)
C6 0.010(5) 0.026(5) 0.019(6) 0.001(4) 0.001(4) 0.001(4)
C7 0.022(5) 0.018(5) 0.027(6) 0.010(4) -0.001(4) 0.000(4)
C8 0.017(5) 0.024(5) 0.027(6) 0.001(4) 0.003(4) 0.001(4)
C9 0.027(5) 0.027(5) 0.018(6) 0.008(4) 0.004(4) -0.002(4)
C10 0.028(5) 0.021(5) 0.012(5) -0.001(4) 0.000(4) 0.009(4)

loop_
_atom_type_symbol
_atom_type_description
_atom_type_scat_dispersion_real
_atom_type_scat_dispersion_imag
_atom_type_scat_source
C C 0.0033 0.0016 'International Tables Vol C Tables 4.2.6.8 and 6.1.1.4'
H H 0 0 'International Tables Vol C Tables 4.2.6.8 and 6.1.1.4'
N N 0.0061 0.0033 'International Tables Vol C Tables 4.2.6.8 and 6.1.1.4'
O O 0.0106 0.006 'International Tables Vol C Tables 4.2.6.8 and 6.1.1.4'
U U -9.6767 9.6646 'International Tables Vol C Tables 4.2.6.8 and 6.1.1.4'

loop_
_geom_angle_atom_site_label_1
_geom_angle_atom_site_label_2
_geom_angle_atom_site_label_3
_geom_angle
_geom_angle_site_symmetry_1
_geom_angle_site_symmetry_3
O1 U1 O10 177.5(3) . .
O1 U1 O2 91.5(2) . .
O10 U1 O2 91.0(2) . .
O1 U1 O3 91.8(2) . 2_666
O10 U1 O3 88.6(2) . 2_666
O2 U1 O3 78.20(19) . 2_666
O1 U1 O5 89.6(2) . .
O10 U1 O5 88.1(2) . .
O2 U1 O5 158.10(19) . .
O3 U1 O5 79.91(19) 2_666 .
O1 U1 O4 92.7(2) . .
O10 U1 O4 88.1(2) . .
O2 U1 O4 73.26(19) . .
O3 U1 O4 151.2(2) 2_666 .
O5 U1 O4 128.5(2) . .
O1 U1 N1 93.5(3) . .
O10 U1 N1 84.7(2) . .
O2 U1 N1 138.0(2) . .
O3 U1 N1 143.13(19) 2_666 .
O5 U1 N1 63.7(2) . .
O4 U1 N1 64.86(19) . .
C2 O2 U1 147.4(5) . .
C3 O3 U1 140.9(6) . 2_666
C4 O4 U1 127.4(5) . .
C1 O5 U1 123.7(5) . .
H11A O11 H11B 108(4) . .
H12A O12 H12B 107(4) . .
H13A O13 H13B 108(4) . .
H14A O14 H14B 107(4) . .
C7 N1 C5 112.8(7) . .
C7 N1 U1 114.1(5) . .
C5 N1 U1 111.0(5) . .
C7 N1 H1 106.1 . .
C5 N1 H1 106.1 . .
U1 N1 H1 106.1 . .
C10 N2 C6 113.6(7) . .
C10 N2 H2A 108.8 . .
C6 N2 H2A 108.8 . .
C10 N2 H2B 108.8 . .
C6 N2 H2B 108.8 . .
H2A N2 H2B 107.7 . .
C9 N3 C8 112.9(7) . .
C9 N3 H3A 109 . .
C8 N3 H3A 109 . .
C9 N3 H3B 109 . .
C8 N3 H3B 109 . .
H3A N3 H3B 107.8 . .
O7 C1 O5 123.7(8) . .
O7 C1 C5 119.4(8) . .
O5 C1 C5 116.8(7) . .
O8 C2 O2 123.1(8) . .
O8 C2 C6 122.2(8) . .
O2 C2 C6 114.8(7) . .
O9 C3 O3 125.4(8) . .
O9 C3 C10 117.4(8) . .
O3 C3 C10 117.2(8) . .
O6 C4 O4 122.6(8) . .
O6 C4 C7 120.5(9) . .
O4 C4 C7 116.9(8) . .
N1 C5 C1 109.4(7) . .
N1 C5 H5A 109.8 . .
C1 C5 H5A 109.8 . .
N1 C5 H5B 109.8 . .
C1 C5 H5B 109.8 . .
H5A C5 H5B 108.2 . .
N2 C6 C2 110.0(7) . .
N2 C6 H6A 109.7 . .
C2 C6 H6A 109.7 . .
N2 C6 H6B 109.7 . .
C2 C6 H6B 109.7 . .
H6A C6 H6B 108.2 . .
N1 C7 C4 110.1(7) . .
N1 C7 H7A 109.6 . .
C4 C7 H7A 109.6 . .
N1 C7 H7B 109.6 . .
C4 C7 H7B 109.6 . .
H7A C7 H7B 108.2 . .
N3 C8 C9 109.0(7) . 2_777
N3 C8 H8A 109.9 . .
C9 C8 H8A 109.9 2_777 .
N3 C8 H8B 109.9 . .
C9 C8 H8B 109.9 2_777 .
H8A C8 H8B 108.3 . .
N3 C9 C8 109.3(7) . 2_777
N3 C9 H9A 109.8 . .
C8 C9 H9A 109.8 2_777 .
N3 C9 H9B 109.8 . .
C8 C9 H9B 109.8 2_777 .
H9A C9 H9B 108.3 . .
N2 C10 C3 112.6(7) . .
N2 C10 H10A 109.1 . .
C3 C10 H10A 109.1 . .
N2 C10 H10B 109.1 . .
C3 C10 H10B 109.1 . .
H10A C10 H10B 107.8 . .

loop_
_geom_bond_atom_site_label_1
_geom_bond_atom_site_label_2
_geom_bond_distance
_geom_bond_site_symmetry_2
U1 O1 1.754(6) .
U1 O10 1.765(6) .
U1 O2 2.297(5) .
U1 O3 2.361(6) 2_666
U1 O5 2.370(6) .
U1 O4 2.371(6) .
U1 N1 2.555(7) .
O2 C2 1.299(10) .
O3 C3 1.275(11) .
O3 U1 2.360(6) 2_666
O4 C4 1.266(11) .
O5 C1 1.271(10) .
O6 C4 1.255(10) .
O7 C1 1.250(10) .
O8 C2 1.211(10) .
O9 C3 1.245(10) .
O11 H11A 0.96(2) .
O11 H11B 0.96(2) .
O12 H12A 0.97(2) .
O12 H12B 0.96(2) .
O13 H13A 0.96(2) .
O13 H13B 0.96(2) .
O14 H14A 0.96(2) .
O14 H14B 0.96(2) .
N1 C7 1.475(10) .
N1 C5 1.489(10) .
N1 H1 1 .
N2 C10 1.456(11) .
N2 C6 1.500(10) .
N2 H2A 0.91 .
N2 H2B 0.91 .
N3 C9 1.454(11) .
N3 C8 1.491(11) .
N3 H3A 0.91 .
N3 H3B 0.91 .
C1 C5 1.509(12) .
C2 C6 1.520(12) .
C3 C10 1.519(12) .
C4 C7 1.505(12) .
C5 H5A 0.99 .
C5 H5B 0.99 .
C6 H6A 0.99 .
C6 H6B 0.99 .
C7 H7A 0.99 .
C7 H7B 0.99 .
C8 C9 1.521(12) 2_777
C8 H8A 0.99 .
C8 H8B 0.99 .
C9 C8 1.521(12) 2_777
C9 H9A 0.99 .
C9 H9B 0.99 .
C10 H10A 0.99 .
C10 H10B 0.99 .

loop_
_geom_torsion_atom_site_label_1
_geom_torsion_atom_site_label_2
_geom_torsion_atom_site_label_3
_geom_torsion_atom_site_label_4
_geom_torsion
_geom_torsion_site_symmetry_1
_geom_torsion_site_symmetry_4
U1 O5 C1 O7 155.6(6) . .
U1 O5 C1 C5 -22.5(11) . .
U1 O2 C2 O8 174.7(7) . .
U1 O2 C2 C6 -4.4(15) . .
U1 O3 C3 O9 -153.8(7) 2_666 .
U1 O3 C3 C10 27.8(13) 2_666 .
U1 O4 C4 O6 175.3(6) . .
U1 O4 C4 C7 -5.4(11) . .
C7 N1 C5 C1 164.1(7) . .
U1 N1 C5 C1 34.6(8) . .
O7 C1 C5 N1 170.5(7) . .
O5 C1 C5 N1 -11.3(11) . .
C10 N2 C6 C2 -69.3(10) . .
O8 C2 C6 N2 -5.3(12) . .
O2 C2 C6 N2 173.8(7) . .
C5 N1 C7 C4 -156.5(7) . .
U1 N1 C7 C4 -28.6(9) . .
O6 C4 C7 N1 -157.6(8) . .
O4 C4 C7 N1 23.1(11) . .
C9 N3 C8 C9 -58.3(9) . 2_777
C8 N3 C9 C8 58.5(10) . 2_777
C6 N2 C10 C3 -172.0(7) . .
O9 C3 C10 N2 10.2(11) . .
O3 C3 C10 N2 -171.3(8) . .
